data_7033588
loop_
_publ_author_name
'Zhang, Liyan'
'Rong, Lulu'
'Hu, Guoli'
'Jin, Suo'
'Jia, Wei-Guo'
'Liu, Ji'
'Yuan, Guozan'

_publ_section_title
;
 Six Zn(ii) and Cd(ii) coordination polymers assembled from a similar
 binuclear building unit: tunable structures and luminescence properties.
;
_journal_issue 15
_journal_name_full 'Dalton transactions (Cambridge, England : 2003)'
_journal_page_first 6731
_journal_page_last 6739
_journal_paper_doi 10.1039/c4dt03660c
_journal_volume 44
_journal_year 2015
_chemical_formula_sum 'C16 H11 Cl N2 O Zn'
_chemical_formula_weight 348.09
_chemical_name_systematic
; 
 ? 
;
_space_group_IT_number 14
_symmetry_cell_setting monoclinic
_symmetry_space_group_name_Hall '-P 2yn'
_symmetry_space_group_name_H-M 'P 1 21/n 1'
_atom_sites_solution_hydrogens geom
_atom_sites_solution_primary direct
_atom_sites_solution_secondary difmap
_audit_creation_method SHELXL-97
_audit_update_record
;
2014-09-16 deposited with the CCDC.
2015-01-08 downloaded from the CCDC.
;
_cell_angle_alpha 90.00
_cell_angle_beta 98.545(10)
_cell_angle_gamma 90.00
_cell_formula_units_Z 4
_cell_length_a 7.767(4)
_cell_length_b 9.670(5)
_cell_length_c 19.707(10)
_cell_measurement_reflns_used 2561
_cell_measurement_temperature 173(2)
_cell_measurement_theta_max 25
_cell_measurement_theta_min 2.09
_cell_volume 1463.7(13)
_computing_cell_refinement 'Bruker SMART'
_computing_data_collection 'Bruker SMART'
_computing_data_reduction 'Bruker SAINT'
_computing_molecular_graphics 'Bruker SHELXTL'
_computing_publication_material 'Bruker SHELXTL'
_computing_structure_refinement 'SHELXL-97 (Sheldrick, 1997)'
_computing_structure_solution 'SHELXS-97 (Sheldrick, 1990)'
_diffrn_ambient_temperature 173(2)
_diffrn_measured_fraction_theta_full 0.995
_diffrn_measured_fraction_theta_max 0.995
_diffrn_radiation_monochromator graphite
_diffrn_radiation_source 'fine-focus sealed tube'
_diffrn_radiation_type MoK\a
_diffrn_radiation_wavelength 0.71073
_diffrn_reflns_av_R_equivalents 0.0436
_diffrn_reflns_av_sigmaI/netI 0.0407
_diffrn_reflns_limit_h_max 9
_diffrn_reflns_limit_h_min -9
_diffrn_reflns_limit_k_max 10
_diffrn_reflns_limit_k_min -11
_diffrn_reflns_limit_l_max 22
_diffrn_reflns_limit_l_min -23
_diffrn_reflns_number 9994
_diffrn_reflns_theta_full 25.00
_diffrn_reflns_theta_max 25.00
_diffrn_reflns_theta_min 2.09
_exptl_absorpt_coefficient_mu 1.858
_exptl_absorpt_correction_T_max 0.7429
_exptl_absorpt_correction_T_min 0.7075
_exptl_absorpt_correction_type multi-scan
_exptl_absorpt_process_details sadabs
_exptl_crystal_colour Yellow
_exptl_crystal_density_diffrn 1.580
_exptl_crystal_density_method 'not measured'
_exptl_crystal_description Block
_exptl_crystal_F_000 704
_exptl_crystal_size_max 0.20
_exptl_crystal_size_mid 0.18
_exptl_crystal_size_min 0.17
_refine_diff_density_max 2.379
_refine_diff_density_min -0.845
_refine_diff_density_rms 0.292
_refine_ls_extinction_method none
_refine_ls_goodness_of_fit_ref 1.056
_refine_ls_hydrogen_treatment mixed
_refine_ls_matrix_type full
_refine_ls_number_parameters 190
_refine_ls_number_reflns 2561
_refine_ls_number_restraints 184
_refine_ls_restrained_S_all 1.027
_refine_ls_R_factor_all 0.0858
_refine_ls_R_factor_gt 0.0600
_refine_ls_shift/su_max 0.000
_refine_ls_shift/su_mean 0.000
_refine_ls_structure_factor_coef Fsqd
_refine_ls_weighting_details 'calc w=1/[\s^2^(Fo^2^)+(0.1268P)^2^+3.5573P] where P=(Fo^2^+2Fc^2^)/3'
_refine_ls_weighting_scheme calc
_refine_ls_wR_factor_gt 0.1823
_refine_ls_wR_factor_ref 0.2075
_reflns_number_gt 1906
_reflns_number_total 2561
_reflns_threshold_expression >2sigma(I)
_cod_data_source_file c4dt03660c2.cif
_cod_data_source_block f:\single~1\d2018a\ygz
_cod_depositor_comments 'Adding full bibliography for 7033588--7033593.cif.'
_cod_original_sg_symbol_H-M p21/n
_cod_database_code 7033588

loop_
_symmetry_equiv_pos_as_xyz
'x, y, z'
'-x+1/2, y+1/2, -z+1/2'
'-x, -y, -z'
'x-1/2, -y-1/2, z-1/2'

loop_
_atom_site_label
_atom_site_type_symbol
_atom_site_fract_x
_atom_site_fract_y
_atom_site_fract_z
_atom_site_U_iso_or_equiv
_atom_site_adp_type
_atom_site_occupancy
_atom_site_symmetry_multiplicity
_atom_site_calc_flag
_atom_site_refinement_flags
Zn1 Zn 0.48541(10) 0.39637(7) 0.06630(3) 0.0383(3) Uani 1 1 d U
Cl1 Cl 0.7229(5) 0.3530(3) 0.14015(14) 0.1053(11) Uani 1 1 d U
O1 O 0.4530(7) 0.3959(4) -0.0354(2) 0.0454(11) Uani 1 1 d U
N1 N 0.3660(7) 0.1914(5) 0.0434(2) 0.0357(11) Uani 1 1 d U
C1 C 0.3913(8) 0.2813(6) -0.0673(3) 0.0364(13) Uani 1 1 d U
N2 N 0.2027(7) -0.0149(5) 0.3822(2) 0.0394(12) Uani 1 1 d U
C2 C 0.3715(9) 0.2625(7) -0.1375(3) 0.0444(15) Uani 1 1 d U
H2B H 0.4069 0.3338 -0.1656 0.053 Uiso 1 1 calc R
C3 C 0.3008(10) 0.1410(7) -0.1681(3) 0.0492(16) Uani 1 1 d U
H3A H 0.2889 0.1315 -0.2165 0.059 Uiso 1 1 calc R
C4 C 0.2482(9) 0.0348(7) -0.1298(3) 0.0479(16) Uani 1 1 d U
H4A H 0.1996 -0.0470 -0.1516 0.058 Uiso 1 1 calc R
C5 C 0.2671(8) 0.0485(7) -0.0574(3) 0.0409(14) Uani 1 1 d U
C6 C 0.3405(8) 0.1705(6) -0.0262(3) 0.0347(12) Uani 1 1 d U
C7 C 0.2205(9) -0.0554(8) -0.0134(4) 0.0505(16) Uani 1 1 d U
H7A H 0.1704 -0.1395 -0.0319 0.061 Uiso 1 1 calc R
C8 C 0.2474(9) -0.0352(7) 0.0555(3) 0.0493(16) Uani 1 1 d U
H8A H 0.2177 -0.1062 0.0850 0.059 Uiso 1 1 calc R
C9 C 0.3191(8) 0.0901(6) 0.0839(3) 0.0376(13) Uani 1 1 d U
C10 C 0.3493(9) 0.1131(6) 0.1571(3) 0.0416(15) Uani 1 1 d U
H10A H 0.4317 0.1817 0.1745 0.050 Uiso 1 1 calc R
C11 C 0.2680(9) 0.0434(8) 0.2023(3) 0.0478(16) Uani 1 1 d U
H11A H 0.1822 -0.0216 0.1835 0.057 Uiso 1 1 calc R
C12 C 0.2967(9) 0.0563(7) 0.2767(3) 0.0423(14) Uani 1 1 d U
C13 C 0.4278(9) 0.1347(8) 0.3143(4) 0.0531(17) Uani 1 1 d U
H13A H 0.5056 0.1864 0.2913 0.064 Uiso 1 1 calc R
C14 C 0.4446(10) 0.1372(8) 0.3848(4) 0.0550(18) Uani 1 1 d U
H14A H 0.5341 0.1903 0.4108 0.066 Uiso 1 1 calc R
C15 C 0.3296(9) 0.0615(7) 0.4172(3) 0.0452(15) Uani 1 1 d U
H15A H 0.3410 0.0637 0.4659 0.054 Uiso 1 1 calc R
C16 C 0.1894(9) -0.0172(7) 0.3140(3) 0.0419(14) Uani 1 1 d U
H16A H 0.1006 -0.0728 0.2893 0.050 Uiso 1 1 calc R

loop_
_atom_site_aniso_label
_atom_site_aniso_U_11
_atom_site_aniso_U_22
_atom_site_aniso_U_33
_atom_site_aniso_U_23
_atom_site_aniso_U_13
_atom_site_aniso_U_12
Zn1 0.0559(5) 0.0402(5) 0.0225(4) 0.0010(3) 0.0181(3) 0.0019(3)
Cl1 0.164(3) 0.0678(15) 0.0709(16) 0.0030(12) -0.0260(16) -0.0068(16)
O1 0.073(3) 0.040(2) 0.0259(19) 0.0022(17) 0.017(2) -0.005(2)
N1 0.045(3) 0.036(3) 0.030(2) 0.0036(19) 0.018(2) 0.005(2)
C1 0.047(3) 0.035(3) 0.029(3) 0.001(2) 0.013(2) 0.002(3)
N2 0.055(3) 0.037(3) 0.030(2) -0.001(2) 0.019(2) -0.001(2)
C2 0.058(4) 0.050(4) 0.028(3) 0.002(3) 0.018(3) 0.004(3)
C3 0.065(4) 0.056(4) 0.026(3) -0.005(3) 0.007(3) 0.007(3)
C4 0.059(4) 0.048(4) 0.037(3) -0.009(3) 0.008(3) 0.002(3)
C5 0.045(4) 0.042(3) 0.037(3) 0.000(2) 0.008(3) 0.002(3)
C6 0.039(3) 0.038(3) 0.029(3) 0.003(2) 0.011(2) 0.006(3)
C7 0.057(4) 0.045(4) 0.052(3) -0.003(3) 0.016(3) -0.008(3)
C8 0.064(4) 0.042(4) 0.046(3) 0.010(3) 0.023(3) -0.005(3)
C9 0.040(3) 0.042(3) 0.035(3) 0.009(2) 0.019(3) 0.002(3)
C10 0.051(4) 0.043(4) 0.035(3) 0.003(3) 0.023(3) -0.003(3)
C11 0.054(4) 0.056(4) 0.038(3) 0.004(3) 0.020(3) -0.010(3)
C12 0.050(4) 0.045(4) 0.037(3) 0.007(3) 0.022(3) -0.003(3)
C13 0.048(4) 0.060(5) 0.054(4) 0.006(3) 0.015(3) -0.016(3)
C14 0.048(4) 0.066(5) 0.051(4) -0.003(3) 0.009(3) -0.012(3)
C15 0.052(4) 0.052(4) 0.032(3) 0.000(3) 0.009(3) 0.003(3)
C16 0.053(4) 0.045(4) 0.031(3) -0.002(3) 0.019(3) -0.008(3)

loop_
_atom_type_symbol
_atom_type_description
_atom_type_scat_dispersion_real
_atom_type_scat_dispersion_imag
_atom_type_scat_source
C C 0.0033 0.0016 'International Tables Vol C Tables 4.2.6.8 and 6.1.1.4'
H H 0.0000 0.0000 'International Tables Vol C Tables 4.2.6.8 and 6.1.1.4'
N N 0.0061 0.0033 'International Tables Vol C Tables 4.2.6.8 and 6.1.1.4'
O O 0.0106 0.0060 'International Tables Vol C Tables 4.2.6.8 and 6.1.1.4'
Cl Cl 0.1484 0.1585 'International Tables Vol C Tables 4.2.6.8 and 6.1.1.4'
Zn Zn 0.2839 1.4301 'International Tables Vol C Tables 4.2.6.8 and 6.1.1.4'

loop_
_geom_angle_atom_site_label_1
_geom_angle_atom_site_label_2
_geom_angle_atom_site_label_3
_geom_angle
_geom_angle_site_symmetry_1
_geom_angle_site_symmetry_3
O1 Zn1 N2 120.0(2) . 2
O1 Zn1 O1 73.70(19) . 3_665
N2 Zn1 O1 87.43(19) 2 3_665
O1 Zn1 N1 78.73(17) . .
N2 Zn1 N1 99.55(19) 2 .
O1 Zn1 N1 151.23(17) 3_665 .
O1 Zn1 Cl1 129.22(18) . .
N2 Zn1 Cl1 109.51(17) 2 .
O1 Zn1 Cl1 99.37(15) 3_665 .
N1 Zn1 Cl1 104.37(15) . .
C1 O1 Zn1 117.5(3) . .
C1 O1 Zn1 135.9(4) . 3_665
Zn1 O1 Zn1 106.30(19) . 3_665
C9 N1 C6 118.3(5) . .
C9 N1 Zn1 132.4(4) . .
C6 N1 Zn1 109.3(4) . .
O1 C1 C2 124.2(5) . .
O1 C1 C6 117.9(5) . .
C2 C1 C6 118.0(6) . .
C16 N2 C15 118.1(5) . .
C16 N2 Zn1 122.0(4) . 2_545
C15 N2 Zn1 119.4(4) . 2_545
C1 C2 C3 121.4(6) . .
C1 C2 H2B 119.3 . .
C3 C2 H2B 119.3 . .
C4 C3 C2 121.6(6) . .
C4 C3 H3A 119.2 . .
C2 C3 H3A 119.2 . .
C3 C4 C5 119.2(6) . .
C3 C4 H4A 120.4 . .
C5 C4 H4A 120.4 . .
C7 C5 C6 116.8(6) . .
C7 C5 C4 123.7(6) . .
C6 C5 C4 119.5(6) . .
N1 C6 C5 123.3(5) . .
N1 C6 C1 116.4(5) . .
C5 C6 C1 120.4(5) . .
C8 C7 C5 119.8(6) . .
C8 C7 H7A 120.1 . .
C5 C7 H7A 120.1 . .
C7 C8 C9 120.8(6) . .
C7 C8 H8A 119.6 . .
C9 C8 H8A 119.6 . .
N1 C9 C8 120.9(5) . .
N1 C9 C10 117.5(6) . .
C8 C9 C10 121.6(5) . .
C11 C10 C9 124.1(6) . .
C11 C10 H10A 117.9 . .
C9 C10 H10A 117.9 . .
C10 C11 C12 127.3(7) . .
C10 C11 H11A 116.3 . .
C12 C11 H11A 116.3 . .
C16 C12 C13 116.5(6) . .
C16 C12 C11 118.4(6) . .
C13 C12 C11 125.0(6) . .
C14 C13 C12 120.0(6) . .
C14 C13 H13A 120.0 . .
C12 C13 H13A 120.0 . .
C13 C14 C15 119.1(7) . .
C13 C14 H14A 120.5 . .
C15 C14 H14A 120.5 . .
N2 C15 C14 122.0(6) . .
N2 C15 H15A 119.0 . .
C14 C15 H15A 119.0 . .
N2 C16 C12 124.3(6) . .
N2 C16 H16A 117.8 . .
C12 C16 H16A 117.8 . .

loop_
_geom_bond_atom_site_label_1
_geom_bond_atom_site_label_2
_geom_bond_distance
_geom_bond_site_symmetry_2
Zn1 O1 1.983(4) .
Zn1 N2 2.084(5) 2
Zn1 O1 2.173(4) 3_665
Zn1 N1 2.206(5) .
Zn1 Cl1 2.213(3) .
O1 C1 1.327(7) .
O1 Zn1 2.173(4) 3_665
N1 C9 1.348(7) .
N1 C6 1.371(7) .
C1 C2 1.382(8) .
C1 C6 1.433(8) .
N2 C16 1.333(7) .
N2 C15 1.338(8) .
N2 Zn1 2.084(5) 2_545
C2 C3 1.395(10) .
C2 H2B 0.9500 .
C3 C4 1.371(10) .
C3 H3A 0.9500 .
C4 C5 1.419(8) .
C4 H4A 0.9500 .
C5 C7 1.410(10) .
C5 C6 1.411(9) .
C7 C8 1.357(10) .
C7 H7A 0.9500 .
C8 C9 1.414(10) .
C8 H8A 0.9500 .
C9 C10 1.444(9) .
C10 C11 1.346(9) .
C10 H10A 0.9500 .
C11 C12 1.455(9) .
C11 H11A 0.9500 .
C12 C16 1.386(8) .
C12 C13 1.391(10) .
C13 C14 1.376(10) .
C13 H13A 0.9500 .
C14 C15 1.384(10) .
C14 H14A 0.9500 .
C15 H15A 0.9500 .
C16 H16A 0.9500 .
